data_1565489
loop_
_publ_author_name
'Huo, Jianqiang'
'Li, Haiqiang'
'Yu, Donghui'
'Arulsamy, Navamoney'

_publ_section_title
;
 Three new metal complexes with imidazole-containing tripodal ligands as
 fluorophores for nitroaromatics- and ion-selective sensing
;
_journal_name_full 'Inorganica Chimica Acta'
_journal_page_first 119310
_journal_paper_doi 10.1016/j.ica.2019.119310
_journal_volume 502
_journal_year 2020
_chemical_formula_moiety '2(C29 H23 Cd N8 O5), O'
_chemical_formula_sum 'C29 H23 Cd N8 O5.5'
_chemical_formula_weight 683.95
_space_group_crystal_system monoclinic
_space_group_IT_number 15
_space_group_name_Hall '-C 2yc'
_space_group_name_H-M_alt 'C 1 2/c 1'
_atom_sites_solution_hydrogens geom
_audit_creation_method SHELXL-2016/6
_cell_angle_alpha 90
_cell_angle_beta 98.272(3)
_cell_angle_gamma 90
_cell_formula_units_Z 8
_cell_length_a 20.7553(7)
_cell_length_b 15.0150(4)
_cell_length_c 18.8647(6)
_cell_measurement_reflns_used 3408
_cell_measurement_temperature 293(2)
_cell_measurement_theta_max 26.7390
_cell_measurement_theta_min 3.6240
_cell_volume 5817.8(3)
_computing_structure_refinement 'SHELXL-2016/6 (Sheldrick, 2016)'
_diffrn_ambient_temperature 293(2)
_diffrn_measured_fraction_theta_full 0.996
_diffrn_measured_fraction_theta_max 0.942
_diffrn_measurement_device_type 'SuperNova, Dual, Cu at zero, Eos'
_diffrn_radiation_type MoK\a
_diffrn_radiation_wavelength 0.710
_diffrn_reflns_av_R_equivalents 0.0353
_diffrn_reflns_av_unetI/netI 0.0574
_diffrn_reflns_Laue_measured_fraction_full 0.996
_diffrn_reflns_Laue_measured_fraction_max 0.942
_diffrn_reflns_limit_h_max 27
_diffrn_reflns_limit_h_min -26
_diffrn_reflns_limit_k_max 17
_diffrn_reflns_limit_k_min -18
_diffrn_reflns_limit_l_max 20
_diffrn_reflns_limit_l_min -24
_diffrn_reflns_number 13981
_diffrn_reflns_point_group_measured_fraction_full 0.996
_diffrn_reflns_point_group_measured_fraction_max 0.942
_diffrn_reflns_theta_full 25.214
_diffrn_reflns_theta_max 27.847
_diffrn_reflns_theta_min 3.358
_exptl_absorpt_coefficient_mu 0.806
_exptl_absorpt_correction_T_max 1.00000
_exptl_absorpt_correction_T_min 0.86098
_exptl_absorpt_correction_type multi-scan
_exptl_absorpt_process_details
;
CrysAlisPro, Agilent Technologies,
Version 1.171.36.28 (release 01-02-2013 CrysAlis171 .NET)
(compiled Feb  1 2013,16:14:44)
Empirical absorption correction using spherical harmonics,
 implemented in SCALE3 ABSPACK scaling algorithm.
;
_exptl_crystal_colour colorless
_exptl_crystal_density_diffrn 1.562
_exptl_crystal_description rectangular
_exptl_crystal_F_000 2760
_exptl_crystal_size_max 0.32
_exptl_crystal_size_mid 0.24
_exptl_crystal_size_min 0.14
_refine_diff_density_max 1.239
_refine_diff_density_min -0.514
_refine_diff_density_rms 0.097
_refine_ls_extinction_coef .
_refine_ls_extinction_method none
_refine_ls_goodness_of_fit_ref 1.061
_refine_ls_hydrogen_treatment constr
_refine_ls_matrix_type full
_refine_ls_number_parameters 399
_refine_ls_number_reflns 6540
_refine_ls_number_restraints 0
_refine_ls_restrained_S_all 1.061
_refine_ls_R_factor_all 0.0730
_refine_ls_R_factor_gt 0.0477
_refine_ls_shift/su_max 0.001
_refine_ls_shift/su_mean 0.000
_refine_ls_structure_factor_coef Fsqd
_refine_ls_weighting_details 'w=1/[\s^2^(Fo^2^)+(0.0551P)^2^+5.4674P] where P=(Fo^2^+2Fc^2^)/3'
_refine_ls_weighting_scheme calc
_refine_ls_wR_factor_gt 0.1120
_refine_ls_wR_factor_ref 0.1306
_reflns_Friedel_coverage 0.000
_reflns_Friedel_fraction_full .
_reflns_Friedel_fraction_max .
_reflns_number_gt 4722
_reflns_number_total 6540
_reflns_threshold_expression 'I > 2\s(I)'
_cod_data_source_file Compound1.cif
_cod_data_source_block lihq
_cod_original_sg_symbol_H-M 'C 2/c'
_cod_original_formula_sum 'C29 H23 Cd N8 O5.50'
_cod_database_code 1565489
_shelx_shelxl_version_number 2016/6
_shelx_space_group_comment
;
The symmetry employed for this shelxl refinement is uniquely defined
by the following loop, which should always be used as a source of
symmetry information in preference to the above space-group names.
They are only intended as comments.
;

loop_
_space_group_symop_operation_xyz
'x, y, z'
'-x, y, -z+1/2'
'x+1/2, y+1/2, z'
'-x+1/2, y+1/2, -z+1/2'
'-x, -y, -z'
'x, -y, z-1/2'
'-x+1/2, -y+1/2, -z'
'x+1/2, -y+1/2, z-1/2'

loop_
_atom_site_label
_atom_site_type_symbol
_atom_site_fract_x
_atom_site_fract_y
_atom_site_fract_z
_atom_site_U_iso_or_equiv
_atom_site_adp_type
_atom_site_occupancy
_atom_site_site_symmetry_order
_atom_site_calc_flag
_atom_site_refinement_flags_posn
_atom_site_refinement_flags_adp
_atom_site_refinement_flags_occupancy
_atom_site_disorder_assembly
_atom_site_disorder_group
Cd1 Cd 0.68464(2) 1.01771(2) 0.16518(2) 0.03734(12) Uani 1 1 d . . . . .
O1 O 0.61337(19) 0.9858(3) 0.0623(2) 0.0740(11) Uani 1 1 d . . . . .
O2 O 0.56696(17) 1.0508(3) 0.14522(19) 0.0737(11) Uani 1 1 d . . . . .
O3 O 0.7719(2) 0.9457(3) 0.0997(2) 0.0788(11) Uani 1 1 d . . . . .
O4 O 0.80133(17) 1.0041(2) 0.2018(2) 0.0581(9) Uani 1 1 d . . . . .
N3 N 0.67513(16) 0.8769(2) 0.2092(2) 0.0465(9) Uani 1 1 d . . . . .
N8 N 0.81533(19) 0.9572(3) 0.1515(2) 0.0503(9) Uani 1 1 d . . . . .
O5 O 0.87039(18) 0.9252(3) 0.1550(2) 0.0831(12) Uani 1 1 d . . . . .
N1 N 0.44802(18) 0.6316(2) 0.43533(18) 0.0448(8) Uani 1 1 d . . . . .
C1 C 0.4916(2) 0.6658(3) 0.3921(2) 0.0406(9) Uani 1 1 d . . . . .
C2 C 0.5352(2) 0.6123(3) 0.3621(2) 0.0408(9) Uani 1 1 d . . . . .
H2A H 0.535248 0.551180 0.370200 0.049 Uiso 1 1 calc R U . . .
C3 C 0.5780(2) 0.6475(3) 0.3208(2) 0.0402(9) Uani 1 1 d . . . . .
H3A H 0.605851 0.610005 0.300322 0.048 Uiso 1 1 calc R U . . .
C4 C 0.5802(2) 0.7386(3) 0.3094(2) 0.0381(9) Uani 1 1 d . . . . .
C5 C 0.5376(2) 0.7934(3) 0.3396(3) 0.0554(12) Uani 1 1 d . . . . .
H5A H 0.538755 0.854654 0.332468 0.067 Uiso 1 1 calc R U . . .
C6 C 0.4941(2) 0.7580(3) 0.3798(3) 0.0532(12) Uani 1 1 d . . . . .
H6A H 0.465721 0.795632 0.399400 0.064 Uiso 1 1 calc R U . . .
N2 N 0.62540(16) 0.7754(2) 0.26715(18) 0.0400(8) Uani 1 1 d . . . . .
C7 C 0.6275(2) 0.8607(3) 0.2454(3) 0.0538(12) Uani 1 1 d . . . . .
H7A H 0.597889 0.903817 0.255279 0.065 Uiso 1 1 calc R U . . .
C8 C 0.7062(2) 0.7970(3) 0.2065(2) 0.0488(11) Uani 1 1 d . . . . .
H8A H 0.742643 0.787632 0.183995 0.059 Uiso 1 1 calc R U . . .
C9 C 0.6770(2) 0.7344(3) 0.2408(2) 0.0524(11) Uani 1 1 d . . . . .
H9A H 0.688929 0.674802 0.246030 0.063 Uiso 1 1 calc R U . . .
C10 C 0.4212(2) 0.6916(3) 0.4834(2) 0.0398(9) Uani 1 1 d . . . . .
C11 C 0.4580(2) 0.7172(3) 0.5470(2) 0.0512(11) Uani 1 1 d . . . . .
H11A H 0.499941 0.694994 0.559631 0.061 Uiso 1 1 calc R U . . .
C12 C 0.4322(2) 0.7761(3) 0.5918(2) 0.0507(11) Uani 1 1 d . . . . .
H12A H 0.456939 0.793810 0.634530 0.061 Uiso 1 1 calc R U . . .
C13 C 0.3705(2) 0.8084(3) 0.5736(2) 0.0384(9) Uani 1 1 d . . . . .
C14 C 0.3341(3) 0.7830(3) 0.5095(3) 0.0590(13) Uani 1 1 d . . . . .
H14A H 0.292272 0.805229 0.496427 0.071 Uiso 1 1 calc R U . . .
C15 C 0.3603(2) 0.7246(3) 0.4653(3) 0.0572(13) Uani 1 1 d . . . . .
H15A H 0.335813 0.707416 0.422334 0.069 Uiso 1 1 calc R U . . .
N4 N 0.34200(17) 0.8688(2) 0.61902(18) 0.0437(8) Uani 1 1 d . . . . .
C16 C 0.3532(2) 0.8718(3) 0.6906(2) 0.0480(11) Uani 1 1 d . . . . .
H16A H 0.383620 0.836294 0.718493 0.058 Uiso 1 1 calc R U . . .
N5 N 0.31637(18) 0.9306(2) 0.71709(19) 0.0474(9) Uani 1 1 d . . . . .
C17 C 0.2798(3) 0.9673(4) 0.6589(3) 0.0731(17) Uani 1 1 d . . . . .
H17A H 0.248576 1.011350 0.660773 0.088 Uiso 1 1 calc R U . . .
C18 C 0.2947(3) 0.9313(4) 0.5984(3) 0.0758(18) Uani 1 1 d . . . . .
H18A H 0.276622 0.945674 0.551792 0.091 Uiso 1 1 calc R U . . .
C19 C 0.4185(2) 0.5468(3) 0.4257(2) 0.0383(9) Uani 1 1 d . . . . .
C20 C 0.3925(3) 0.5092(3) 0.4820(2) 0.0506(12) Uani 1 1 d . . . . .
H20A H 0.395685 0.539160 0.525473 0.061 Uiso 1 1 calc R U . . .
C21 C 0.3620(2) 0.4279(3) 0.4744(3) 0.0562(12) Uani 1 1 d . . . . .
H21A H 0.344043 0.403529 0.512471 0.067 Uiso 1 1 calc R U . . .
C22 C 0.3579(2) 0.3820(3) 0.4100(3) 0.0473(11) Uani 1 1 d . . . . .
C23 C 0.3821(2) 0.4190(3) 0.3538(2) 0.0481(11) Uani 1 1 d . . . . .
H23A H 0.378475 0.388972 0.310283 0.058 Uiso 1 1 calc R U . . .
C24 C 0.4123(2) 0.5012(3) 0.3611(2) 0.0440(10) Uani 1 1 d . . . . .
H24A H 0.428601 0.526296 0.322285 0.053 Uiso 1 1 calc R U . . .
N6 N 0.3242(2) 0.2986(3) 0.4013(2) 0.0649(12) Uani 1 1 d . . . . .
C25 C 0.3406(3) 0.2243(3) 0.3740(3) 0.0572(13) Uani 1 1 d . . . . .
H25A H 0.378499 0.219109 0.353259 0.069 Uiso 1 1 calc R U . . .
N7 N 0.3016(2) 0.1580(3) 0.3770(2) 0.0579(11) Uani 1 1 d . . . . .
C26 C 0.2489(3) 0.1970(4) 0.3983(3) 0.0773(17) Uani 1 1 d . . . . .
H26A H 0.209854 0.168114 0.401963 0.093 Uiso 1 1 calc R U . . .
C27 C 0.2609(3) 0.2846(4) 0.4137(3) 0.0768(17) Uani 1 1 d . . . . .
H27A H 0.232641 0.325998 0.429225 0.092 Uiso 1 1 calc R U . . .
C28 C 0.5643(3) 1.0170(3) 0.0845(3) 0.0597(13) Uani 1 1 d . . . . .
C29 C 0.4996(3) 1.0162(4) 0.0365(3) 0.0786(18) Uani 1 1 d . . . . .
H29A H 0.469733 0.979514 0.058780 0.094 Uiso 1 1 calc R U . . .
H29B H 0.482461 1.076373 0.033738 0.094 Uiso 1 1 calc R U . . .
O1W O 0.500000 -0.0065(4) 0.250000 0.081(4) Uani 0.646(12) 2 d S T P . .
O2W O 0.500000 0.3242(11) 0.250000 0.091(7) Uani 0.354(12) 2 d S T P . .

loop_
_atom_site_aniso_label
_atom_site_aniso_U_11
_atom_site_aniso_U_22
_atom_site_aniso_U_33
_atom_site_aniso_U_23
_atom_site_aniso_U_13
_atom_site_aniso_U_12
Cd1 0.03858(18) 0.03051(18) 0.04290(19) -0.00128(13) 0.00573(13) 0.00256(12)
O1 0.055(2) 0.083(3) 0.077(3) -0.026(2) -0.0161(19) 0.0166(19)
O2 0.052(2) 0.105(3) 0.061(2) -0.011(2) -0.0033(17) -0.002(2)
O3 0.070(3) 0.107(3) 0.059(2) -0.015(2) 0.0104(19) -0.006(2)
O4 0.050(2) 0.060(2) 0.068(2) -0.0143(17) 0.0186(17) -0.0023(15)
N3 0.039(2) 0.0316(19) 0.072(2) 0.0004(18) 0.0199(17) -0.0008(15)
N8 0.048(2) 0.045(2) 0.063(3) 0.0058(19) 0.021(2) 0.0000(17)
O5 0.062(2) 0.087(3) 0.107(3) 0.007(2) 0.035(2) 0.028(2)
N1 0.063(2) 0.0284(18) 0.046(2) -0.0061(15) 0.0194(17) -0.0056(16)
C1 0.054(3) 0.030(2) 0.040(2) -0.0004(17) 0.0126(19) -0.0038(18)
C2 0.053(3) 0.0241(19) 0.045(2) 0.0013(17) 0.0078(19) 0.0002(17)
C3 0.043(2) 0.031(2) 0.047(2) -0.0007(18) 0.0088(18) 0.0048(17)
C4 0.044(2) 0.031(2) 0.040(2) 0.0004(17) 0.0086(18) -0.0029(17)
C5 0.071(3) 0.030(2) 0.071(3) 0.000(2) 0.030(3) -0.002(2)
C6 0.069(3) 0.029(2) 0.068(3) -0.004(2) 0.032(2) 0.003(2)
N2 0.043(2) 0.0285(17) 0.050(2) 0.0019(15) 0.0126(16) 0.0001(14)
C7 0.051(3) 0.031(2) 0.083(3) 0.004(2) 0.023(2) 0.0028(19)
C8 0.048(3) 0.044(3) 0.058(3) 0.001(2) 0.020(2) 0.005(2)
C9 0.062(3) 0.039(3) 0.060(3) 0.003(2) 0.022(2) 0.011(2)
C10 0.053(3) 0.029(2) 0.040(2) -0.0042(17) 0.0162(19) -0.0059(18)
C11 0.048(3) 0.048(3) 0.057(3) -0.014(2) 0.007(2) 0.002(2)
C12 0.047(3) 0.057(3) 0.047(3) -0.015(2) 0.002(2) 0.001(2)
C13 0.047(2) 0.031(2) 0.038(2) -0.0054(17) 0.0110(18) -0.0036(17)
C14 0.061(3) 0.056(3) 0.058(3) -0.015(2) 0.003(2) 0.012(2)
C15 0.065(3) 0.056(3) 0.048(3) -0.019(2) -0.002(2) 0.005(2)
N4 0.051(2) 0.042(2) 0.0394(19) -0.0041(16) 0.0104(16) 0.0049(16)
C16 0.051(3) 0.046(3) 0.046(2) -0.002(2) 0.004(2) 0.002(2)
N5 0.050(2) 0.046(2) 0.047(2) -0.0061(17) 0.0108(17) 0.0110(17)
C17 0.086(4) 0.078(4) 0.055(3) -0.006(3) 0.010(3) 0.044(3)
C18 0.098(4) 0.080(4) 0.048(3) -0.003(3) 0.005(3) 0.052(3)
C19 0.048(2) 0.0273(19) 0.039(2) -0.0011(17) 0.0070(18) -0.0044(17)
C20 0.077(3) 0.041(2) 0.035(2) -0.0042(19) 0.012(2) -0.016(2)
C21 0.078(3) 0.039(3) 0.054(3) 0.000(2) 0.016(2) -0.014(2)
C22 0.048(3) 0.027(2) 0.067(3) -0.010(2) 0.011(2) -0.0051(18)
C23 0.052(3) 0.045(3) 0.049(2) -0.018(2) 0.012(2) -0.004(2)
C24 0.055(3) 0.039(2) 0.040(2) -0.0047(18) 0.012(2) -0.0019(19)
N6 0.062(3) 0.047(2) 0.093(3) -0.021(2) 0.038(2) -0.0183(19)
C25 0.072(3) 0.035(3) 0.064(3) -0.008(2) 0.007(3) -0.004(2)
N7 0.056(3) 0.041(2) 0.080(3) -0.014(2) 0.022(2) -0.0128(18)
C26 0.088(4) 0.072(4) 0.077(4) -0.016(3) 0.030(3) -0.032(3)
C27 0.083(4) 0.065(4) 0.088(4) -0.021(3) 0.031(3) -0.013(3)
C28 0.055(3) 0.059(3) 0.060(3) -0.010(3) -0.010(2) 0.003(2)
C29 0.055(3) 0.100(5) 0.074(4) -0.022(3) -0.014(3) 0.015(3)
O1W 0.088(7) 0.028(4) 0.145(9) 0.000 0.081(6) 0.000
O2W 0.159(18) 0.075(12) 0.043(8) 0.000 0.023(9) 0.000

loop_
_atom_type_symbol
_atom_type_description
_atom_type_scat_dispersion_real
_atom_type_scat_dispersion_imag
_atom_type_scat_source
C C 0.0033 0.0016 'International Tables Vol C Tables 4.2.6.8 and 6.1.1.4'
H H 0.0000 0.0000 'International Tables Vol C Tables 4.2.6.8 and 6.1.1.4'
N N 0.0061 0.0033 'International Tables Vol C Tables 4.2.6.8 and 6.1.1.4'
O O 0.0106 0.0060 'International Tables Vol C Tables 4.2.6.8 and 6.1.1.4'
Cd Cd -0.8075 1.2024 'International Tables Vol C Tables 4.2.6.8 and 6.1.1.4'

loop_
_geom_angle_atom_site_label_1
_geom_angle_atom_site_label_2
_geom_angle_atom_site_label_3
_geom_angle
_geom_angle_site_symmetry_1
_geom_angle_site_symmetry_3
N7 Cd1 N3 177.75(13) 2_665 .
N7 Cd1 O1 89.74(15) 2_665 .
N3 Cd1 O1 92.00(14) . .
N7 Cd1 N5 92.48(14) 2_665 5_676
N3 Cd1 N5 87.10(13) . 5_676
O1 Cd1 N5 140.11(14) . 5_676
N7 Cd1 O4 90.41(13) 2_665 .
N3 Cd1 O4 87.35(12) . .
O1 Cd1 O4 135.38(14) . .
N5 Cd1 O4 84.45(12) 5_676 .
N7 Cd1 O2 86.08(14) 2_665 .
N3 Cd1 O2 96.10(13) . .
O1 Cd1 O2 54.16(13) . .
N5 Cd1 O2 86.25(12) 5_676 .
O4 Cd1 O2 169.91(12) . .
N7 Cd1 O3 95.06(15) 2_665 .
N3 Cd1 O3 83.66(13) . .
O1 Cd1 O3 85.40(13) . .
N5 Cd1 O3 133.91(12) 5_676 .
O4 Cd1 O3 50.16(12) . .
O2 Cd1 O3 139.56(12) . .
N7 Cd1 C28 87.69(15) 2_665 .
N3 Cd1 C28 94.51(14) . .
O1 Cd1 C28 27.02(15) . .
N5 Cd1 C28 113.27(16) 5_676 .
O4 Cd1 C28 162.24(16) . .
O2 Cd1 C28 27.14(14) . .
O3 Cd1 C28 112.42(15) . .
C28 O1 Cd1 95.5(3) . .
C28 O2 Cd1 88.3(3) . .
N8 O3 Cd1 92.5(3) . .
N8 O4 Cd1 99.4(3) . .
C7 N3 C8 104.7(4) . .
C7 N3 Cd1 118.3(3) . .
C8 N3 Cd1 137.0(3) . .
O5 N8 O3 123.3(5) . .
O5 N8 O4 119.7(4) . .
O3 N8 O4 117.0(4) . .
C1 N1 C19 124.1(3) . .
C1 N1 C10 118.4(3) . .
C19 N1 C10 116.3(3) . .
C2 C1 N1 122.6(4) . .
C2 C1 C6 117.4(4) . .
N1 C1 C6 120.0(4) . .
C3 C2 C1 121.5(4) . .
C2 C3 C4 120.5(4) . .
C3 C4 C5 118.9(4) . .
C3 C4 N2 120.6(4) . .
C5 C4 N2 120.5(4) . .
C6 C5 C4 120.5(4) . .
C5 C6 C1 121.1(4) . .
C7 N2 C9 104.6(4) . .
C7 N2 C4 126.3(4) . .
C9 N2 C4 129.1(3) . .
N3 C7 N2 113.4(4) . .
C9 C8 N3 110.5(4) . .
C8 C9 N2 106.8(4) . .
C15 C10 C11 119.8(4) . .
C15 C10 N1 120.0(4) . .
C11 C10 N1 120.2(4) . .
C10 C11 C12 119.6(4) . .
C13 C12 C11 120.4(4) . .
C12 C13 C14 119.7(4) . .
C12 C13 N4 121.8(4) . .
C14 C13 N4 118.5(4) . .
C15 C14 C13 119.5(5) . .
C10 C15 C14 121.2(4) . .
C16 N4 C18 106.0(4) . .
C16 N4 C13 126.8(4) . .
C18 N4 C13 127.1(4) . .
N5 C16 N4 112.4(4) . .
C16 N5 C17 104.7(4) . .
C16 N5 Cd1 131.7(3) . 5_676
C17 N5 Cd1 123.3(3) . 5_676
C18 C17 N5 110.8(4) . .
C17 C18 N4 106.1(4) . .
C20 C19 C24 118.4(4) . .
C20 C19 N1 118.8(4) . .
C24 C19 N1 122.8(4) . .
C21 C20 C19 120.7(4) . .
C20 C21 C22 120.1(4) . .
C23 C22 C21 119.9(4) . .
C23 C22 N6 119.8(4) . .
C21 C22 N6 120.1(4) . .
C22 C23 C24 120.0(4) . .
C23 C24 C19 120.8(4) . .
C25 N6 C27 104.4(4) . .
C25 N6 C22 130.3(4) . .
C27 N6 C22 125.0(4) . .
N7 C25 N6 116.3(5) . .
C25 N7 C26 102.6(4) . .
C25 N7 Cd1 125.8(4) . 2_645
C26 N7 Cd1 130.5(3) . 2_645
N7 C26 C27 110.5(5) . .
C26 C27 N6 105.1(5) . .
O2 C28 O1 122.0(5) . .
O2 C28 C29 118.3(5) . .
O1 C28 C29 119.7(5) . .
O2 C28 Cd1 64.5(3) . .
O1 C28 Cd1 57.5(3) . .
C29 C28 Cd1 176.9(5) . .
C29 C29 C28 116.1(7) 5_675 .

loop_
_geom_bond_atom_site_label_1
_geom_bond_atom_site_label_2
_geom_bond_distance
_geom_bond_site_symmetry_2
Cd1 N7 2.285(4) 2_665
Cd1 N3 2.291(3) .
Cd1 O1 2.314(3) .
Cd1 N5 2.355(3) 5_676
Cd1 O4 2.430(3) .
Cd1 O2 2.468(4) .
Cd1 O3 2.573(4) .
Cd1 C28 2.732(5) .
O1 C28 1.247(7) .
O2 C28 1.246(6) .
O3 N8 1.243(5) .
O4 N8 1.249(5) .
N3 C7 1.302(6) .
N3 C8 1.365(5) .
N8 O5 1.233(5) .
N1 C1 1.399(5) .
N1 C19 1.413(5) .
N1 C10 1.445(5) .
C1 C2 1.390(6) .
C1 C6 1.407(6) .
C2 C3 1.369(6) .
C3 C4 1.386(5) .
C4 C5 1.389(6) .
C4 N2 1.427(5) .
C5 C6 1.368(6) .
N2 C7 1.347(5) .
N2 C9 1.388(5) .
C8 C9 1.335(6) .
C10 C15 1.354(6) .
C10 C11 1.382(6) .
C11 C12 1.384(6) .
C12 C13 1.366(6) .
C13 C14 1.384(6) .
C13 N4 1.432(5) .
C14 C15 1.375(6) .
N4 C16 1.338(5) .
N4 C18 1.373(6) .
C16 N5 1.312(5) .
N5 C17 1.359(6) .
C17 C18 1.338(7) .
C19 C20 1.379(6) .
C19 C24 1.388(6) .
C20 C21 1.373(6) .
C21 C22 1.388(6) .
C22 C23 1.357(6) .
C22 N6 1.433(5) .
C23 C24 1.382(6) .
N6 C25 1.295(6) .
N6 C27 1.383(7) .
C25 N7 1.290(6) .
N7 C26 1.353(7) .
C26 C27 1.361(8) .
C28 C29 1.507(7) .
C29 C29 1.462(11) 5_675
